data_2225991
loop_
_publ_author_name
'Han, You-Yue'
'Li, Yong-Hong'
'Zhao, Qiu-Rong'

_publ_section_title
;
 (<i>E</i>)-2,4-Dihydroxy-<i>N</i>'-(2-hydroxy-3-methoxy-5-nitrobenzylidene)benzohydrazide
 dihydrate
;
_journal_coeditor_code SU2173
_journal_issue 5
_journal_name_full 'Acta Crystallographica Section E'
_journal_page_first o1085
_journal_page_last o1086
_journal_paper_doi 10.1107/S1600536810013000
_journal_volume 66
_journal_year 2010
_chemical_formula_iupac 'C15 H13 N3 O7 , 2H2 O'
_chemical_formula_moiety 'C15 H13 N3 O7 , 2H2 O'
_chemical_formula_sum 'C15 H17 N3 O9'
_chemical_formula_weight 383.32
_chemical_name_systematic
;
(<i>E</i>)-2,4-Dihydroxy-<i>N</i>'-(2-hydroxy-3-methoxy-5-
nitrobenzylidene)benzohydrazide dihydrate
;
_space_group_IT_number 2
_symmetry_cell_setting triclinic
_symmetry_space_group_name_Hall '-P 1'
_symmetry_space_group_name_H-M 'P -1'
_atom_sites_solution_hydrogens geom
_atom_sites_solution_primary direct
_atom_sites_solution_secondary difmap
_audit_creation_method SHELXL97
_cell_angle_alpha 95.43(2)
_cell_angle_beta 96.21(2)
_cell_angle_gamma 102.01(2)
_cell_formula_units_Z 2
_cell_length_a 7.976(2)
_cell_length_b 9.325(2)
_cell_length_c 11.547(3)
_cell_measurement_reflns_used 1898
_cell_measurement_temperature 298(2)
_cell_measurement_theta_max 25.6
_cell_measurement_theta_min 2.6
_cell_volume 829.0(4)
_computing_cell_refinement 'SAINT (Bruker, 2007)'
_computing_data_collection 'SMART (Bruker, 2007)'
_computing_data_reduction 'SAINT (Bruker, 2007)'
_computing_molecular_graphics 'SHELXTL (Sheldrick, 2008)'
_computing_publication_material 'SHELXTL (Sheldrick, 2008)'
_computing_structure_refinement 'SHELXL97 (Sheldrick, 2008)'
_computing_structure_solution 'SHELXS97 (Sheldrick, 2008)'
_diffrn_ambient_temperature 298(2)
_diffrn_measured_fraction_theta_full 0.952
_diffrn_measured_fraction_theta_max 0.952
_diffrn_measurement_device_type 'Bruker SMART CCD area-detector'
_diffrn_measurement_method \w
_diffrn_radiation_monochromator graphite
_diffrn_radiation_source 'fine-focus sealed tube'
_diffrn_radiation_type MoK\a
_diffrn_radiation_wavelength 0.71073
_diffrn_reflns_av_R_equivalents 0.0448
_diffrn_reflns_av_sigmaI/netI 0.0728
_diffrn_reflns_limit_h_max 10
_diffrn_reflns_limit_h_min -10
_diffrn_reflns_limit_k_max 12
_diffrn_reflns_limit_k_min -12
_diffrn_reflns_limit_l_max 15
_diffrn_reflns_limit_l_min -15
_diffrn_reflns_number 11747
_diffrn_reflns_theta_full 29.24
_diffrn_reflns_theta_max 29.24
_diffrn_reflns_theta_min 1.79
_diffrn_standards_number 0
_exptl_absorpt_coefficient_mu 0.129
_exptl_absorpt_correction_T_max 0.9747
_exptl_absorpt_correction_T_min 0.9710
_exptl_absorpt_correction_type multi-scan
_exptl_absorpt_process_details '(SADABS; Bruker, 2001)'
_exptl_crystal_colour colourless
_exptl_crystal_density_diffrn 1.536
_exptl_crystal_density_method 'not measured'
_exptl_crystal_description block
_exptl_crystal_F_000 400
_exptl_crystal_size_max 0.23
_exptl_crystal_size_mid 0.20
_exptl_crystal_size_min 0.20
_refine_diff_density_max 0.160
_refine_diff_density_min -0.227
_refine_ls_extinction_method none
_refine_ls_goodness_of_fit_ref 0.939
_refine_ls_hydrogen_treatment mixed
_refine_ls_matrix_type full
_refine_ls_number_parameters 263
_refine_ls_number_reflns 4268
_refine_ls_number_restraints 7
_refine_ls_restrained_S_all 0.939
_refine_ls_R_factor_all 0.1459
_refine_ls_R_factor_gt 0.0500
_refine_ls_shift/su_max 0.001
_refine_ls_shift/su_max_lt 0.001
_refine_ls_shift/su_mean 0.000
_refine_ls_structure_factor_coef Fsqd
_refine_ls_weighting_details 'calc w = 1/[\s^2^(Fo^2^)+(0.0611P)^2^] where P=(Fo^2^+2Fc^2^)/3'
_refine_ls_weighting_scheme calc
_refine_ls_wR_factor_gt 0.1106
_refine_ls_wR_factor_ref 0.1431
_reflns_number_gt 1790
_reflns_number_total 4268
_reflns_threshold_expression I>2\s(I)
_cod_data_source_file su2173.cif
_cod_data_source_block I
_cod_database_code 2225991
_cod_database_fobs_code 2225991

loop_
_symmetry_equiv_pos_as_xyz
'x, y, z'
'-x, -y, -z'

loop_
_atom_site_type_symbol
_atom_site_label
_atom_site_fract_x
_atom_site_fract_y
_atom_site_fract_z
_atom_site_U_iso_or_equiv
_atom_site_adp_type
_atom_site_calc_flag
_atom_site_refinement_flags
_atom_site_occupancy
_atom_site_disorder_assembly
_atom_site_disorder_group
O O1 0.8600(2) 0.84330(17) 1.02241(12) 0.0573(5) Uani d . 1 . .
H H1 0.8627 0.7814 1.0681 0.086 Uiso calc R 1 . .
O O2 0.6371(2) 0.89359(17) 0.64100(13) 0.0605(5) Uani d . 1 . .
H H2 0.5636 0.8519 0.5863 0.091 Uiso calc R 1 . .
O O3 0.4100(2) 0.68584(17) 0.52377(12) 0.0534(4) Uani d . 1 . .
O O4 0.0820(2) 0.45944(17) 0.28656(12) 0.0534(4) Uani d . 1 . .
H H4 0.1460 0.4812 0.3491 0.080 Uiso calc R 1 . .
O O5 -0.3563(2) -0.1600(2) 0.34555(17) 0.0764(6) Uani d . 1 . .
O O6 -0.4541(2) -0.1357(2) 0.16969(16) 0.0838(6) Uani d . 1 . .
O O7 -0.1224(2) 0.36004(18) 0.09529(12) 0.0555(5) Uani d . 1 . .
O O8 0.8842(2) 0.6698(2) 0.19713(15) 0.0631(5) Uani d D 1 . .
O O9 0.8089(2) 0.1954(2) 0.65935(17) 0.0796(6) Uani d D 1 . .
N N1 0.3056(2) 0.4776(2) 0.59954(14) 0.0453(5) Uani d D 1 . .
N N2 0.1982(2) 0.4267(2) 0.49649(14) 0.0441(5) Uani d . 1 . .
N N3 -0.3569(3) -0.0901(2) 0.26028(19) 0.0568(6) Uani d . 1 . .
C C1 0.5283(3) 0.6659(2) 0.71728(17) 0.0384(5) Uani d . 1 . .
C C2 0.6353(3) 0.8076(2) 0.72930(18) 0.0423(6) Uani d . 1 . .
C C3 0.7446(3) 0.8642(3) 0.83179(19) 0.0472(6) Uani d . 1 . .
H H3 0.8159 0.9579 0.8379 0.057 Uiso calc R 1 . .
C C4 0.7485(3) 0.7825(3) 0.92498(17) 0.0427(6) Uani d . 1 . .
C C5 0.6437(3) 0.6424(3) 0.91557(18) 0.0466(6) Uani d . 1 . .
H H5 0.6457 0.5871 0.9784 0.056 Uiso calc R 1 . .
C C6 0.5371(3) 0.5857(2) 0.81357(18) 0.0455(6) Uani d . 1 . .
H H6 0.4684 0.4909 0.8079 0.055 Uiso calc R 1 . .
C C7 0.4131(3) 0.6119(2) 0.60768(17) 0.0390(5) Uani d . 1 . .
C C8 0.0968(3) 0.3000(3) 0.48753(18) 0.0464(6) Uani d . 1 . .
H H8 0.0971 0.2439 0.5500 0.056 Uiso calc R 1 . .
C C9 -0.0187(3) 0.2433(2) 0.38010(17) 0.0417(5) Uani d . 1 . .
C C10 -0.0196(3) 0.3255(2) 0.28470(18) 0.0419(5) Uani d . 1 . .
C C11 -0.1331(3) 0.2684(3) 0.18101(18) 0.0443(6) Uani d . 1 . .
C C12 -0.2421(3) 0.1325(3) 0.17254(19) 0.0481(6) Uani d . 1 . .
H H12 -0.3166 0.0939 0.1040 0.058 Uiso calc R 1 . .
C C13 -0.2392(3) 0.0535(3) 0.26850(19) 0.0471(6) Uani d . 1 . .
C C14 -0.1305(3) 0.1057(3) 0.37055(18) 0.0475(6) Uani d . 1 . .
H H14 -0.1315 0.0496 0.4330 0.057 Uiso calc R 1 . .
C C15 -0.2229(3) 0.3030(3) -0.01694(19) 0.0638(7) Uani d . 1 . .
H H15A -0.1958 0.2112 -0.0447 0.096 Uiso calc R 1 . .
H H15B -0.1962 0.3727 -0.0719 0.096 Uiso calc R 1 . .
H H15C -0.3438 0.2869 -0.0090 0.096 Uiso calc R 1 . .
H H1A 0.296(3) 0.418(2) 0.6542(17) 0.080 Uiso d D 1 . .
H H8A 0.977(2) 0.715(2) 0.2410(19) 0.080 Uiso d D 1 . .
H H9A 0.759(3) 0.1042(12) 0.657(2) 0.080 Uiso d D 1 . .
H H9B 0.743(3) 0.234(2) 0.615(2) 0.080 Uiso d D 1 . .
H H8B 0.906(3) 0.5873(17) 0.172(2) 0.080 Uiso d D 1 . .

loop_
_atom_site_aniso_label
_atom_site_aniso_U_11
_atom_site_aniso_U_22
_atom_site_aniso_U_33
_atom_site_aniso_U_12
_atom_site_aniso_U_13
_atom_site_aniso_U_23
O1 0.0587(11) 0.0548(11) 0.0468(9) -0.0006(9) -0.0125(8) -0.0006(7)
O2 0.0653(12) 0.0487(10) 0.0564(10) -0.0081(9) -0.0119(8) 0.0186(8)
O3 0.0516(10) 0.0577(10) 0.0434(9) -0.0048(8) -0.0026(7) 0.0162(8)
O4 0.0512(11) 0.0499(10) 0.0491(9) -0.0038(8) -0.0075(8) 0.0046(8)
O5 0.0741(14) 0.0609(12) 0.0809(13) -0.0103(10) -0.0060(10) 0.0162(10)
O6 0.0693(13) 0.0863(14) 0.0677(11) -0.0289(11) -0.0142(10) -0.0032(10)
O7 0.0570(11) 0.0588(11) 0.0426(9) 0.0020(8) -0.0081(7) 0.0056(8)
O8 0.0602(12) 0.0694(13) 0.0548(11) 0.0087(10) -0.0054(8) 0.0095(9)
O9 0.0685(14) 0.0679(14) 0.0864(13) -0.0128(11) -0.0181(10) 0.0234(11)
N1 0.0466(12) 0.0447(12) 0.0358(10) -0.0027(9) -0.0075(9) 0.0036(8)
N2 0.0404(12) 0.0486(12) 0.0382(10) 0.0044(10) -0.0029(8) 0.0000(8)
N3 0.0452(13) 0.0540(14) 0.0608(13) -0.0057(10) 0.0010(11) -0.0022(11)
C1 0.0361(13) 0.0385(13) 0.0380(11) 0.0045(10) 0.0016(9) 0.0033(9)
C2 0.0410(14) 0.0402(14) 0.0445(12) 0.0056(11) 0.0023(10) 0.0099(10)
C3 0.0446(14) 0.0381(13) 0.0519(13) -0.0001(11) -0.0025(11) 0.0006(10)
C4 0.0396(13) 0.0459(14) 0.0384(11) 0.0067(11) -0.0025(10) -0.0013(10)
C5 0.0470(15) 0.0489(15) 0.0397(12) 0.0013(12) 0.0012(10) 0.0103(10)
C6 0.0425(14) 0.0429(14) 0.0454(12) -0.0016(11) 0.0005(10) 0.0076(10)
C7 0.0354(13) 0.0392(14) 0.0397(12) 0.0027(11) 0.0042(10) 0.0035(10)
C8 0.0448(15) 0.0495(15) 0.0410(12) 0.0057(12) -0.0006(11) 0.0044(11)
C9 0.0376(13) 0.0427(14) 0.0405(12) 0.0040(11) 0.0009(10) -0.0005(10)
C10 0.0342(13) 0.0404(14) 0.0469(13) 0.0040(11) 0.0033(10) -0.0034(10)
C11 0.0391(14) 0.0488(15) 0.0415(12) 0.0077(11) -0.0009(10) -0.0001(11)
C12 0.0382(14) 0.0541(16) 0.0456(12) 0.0065(12) -0.0042(10) -0.0070(11)
C13 0.0381(14) 0.0425(14) 0.0533(13) -0.0009(11) 0.0007(11) -0.0044(11)
C14 0.0444(14) 0.0475(15) 0.0453(12) 0.0028(12) 0.0007(11) 0.0014(11)
C15 0.0625(18) 0.082(2) 0.0418(13) 0.0149(15) -0.0093(12) -0.0008(12)

loop_
_atom_type_symbol
_atom_type_description
_atom_type_scat_dispersion_real
_atom_type_scat_dispersion_imag
_atom_type_scat_source
C C 0.0033 0.0016 'International Tables Vol C Tables 4.2.6.8 and 6.1.1.4'
H H 0.0000 0.0000 'International Tables Vol C Tables 4.2.6.8 and 6.1.1.4'
N N 0.0061 0.0033 'International Tables Vol C Tables 4.2.6.8 and 6.1.1.4'
O O 0.0106 0.0060 'International Tables Vol C Tables 4.2.6.8 and 6.1.1.4'

loop_
_geom_angle_atom_site_label_1
_geom_angle_atom_site_label_2
_geom_angle_atom_site_label_3
_geom_angle_site_symmetry_1
_geom_angle_site_symmetry_3
_geom_angle
_geom_angle_publ_flag
C4 O1 H1 . . 109.5 ?
C2 O2 H2 . . 109.5 ?
C10 O4 H4 . . 109.5 ?
C11 O7 C15 . . 117.01(18) ?
H8A O8 H8B . . 104.2(19) ?
H9A O9 H9B . . 106.7(19) ?
C7 N1 N2 . . 117.96(17) ?
C7 N1 H1A . . 127.0(17) ?
N2 N1 H1A . . 115.1(17) ?
C8 N2 N1 . . 118.57(18) ?
O6 N3 O5 . . 122.4(2) ?
O6 N3 C13 . . 118.6(2) ?
O5 N3 C13 . . 118.98(19) ?
C2 C1 C6 . . 117.07(18) ?
C2 C1 C7 . . 118.85(19) ?
C6 C1 C7 . . 124.1(2) ?
O2 C2 C3 . . 117.5(2) ?
O2 C2 C1 . . 121.57(18) ?
C3 C2 C1 . . 120.9(2) ?
C4 C3 C2 . . 120.3(2) ?
C4 C3 H3 . . 119.9 ?
C2 C3 H3 . . 119.9 ?
O1 C4 C3 . . 117.5(2) ?
O1 C4 C5 . . 122.60(19) ?
C3 C4 C5 . . 119.93(19) ?
C6 C5 C4 . . 119.8(2) ?
C6 C5 H5 . . 120.1 ?
C4 C5 H5 . . 120.1 ?
C5 C6 C1 . . 122.0(2) ?
C5 C6 H6 . . 119.0 ?
C1 C6 H6 . . 119.0 ?
O3 C7 N1 . . 119.77(18) ?
O3 C7 C1 . . 122.2(2) ?
N1 C7 C1 . . 118.00(19) ?
N2 C8 C9 . . 120.0(2) ?
N2 C8 H8 . . 120.0 ?
C9 C8 H8 . . 120.0 ?
C14 C9 C10 . . 119.15(19) ?
C14 C9 C8 . . 120.0(2) ?
C10 C9 C8 . . 120.8(2) ?
O4 C10 C9 . . 123.22(18) ?
O4 C10 C11 . . 116.9(2) ?
C9 C10 C11 . . 119.9(2) ?
O7 C11 C12 . . 125.54(19) ?
O7 C11 C10 . . 114.1(2) ?
C12 C11 C10 . . 120.4(2) ?
C11 C12 C13 . . 118.6(2) ?
C11 C12 H12 . . 120.7 ?
C13 C12 H12 . . 120.7 ?
C14 C13 C12 . . 122.6(2) ?
C14 C13 N3 . . 118.8(2) ?
C12 C13 N3 . . 118.6(2) ?
C13 C14 C9 . . 119.4(2) ?
C13 C14 H14 . . 120.3 ?
C9 C14 H14 . . 120.3 ?
O7 C15 H15A . . 109.5 ?
O7 C15 H15B . . 109.5 ?
H15A C15 H15B . . 109.5 ?
O7 C15 H15C . . 109.5 ?
H15A C15 H15C . . 109.5 ?
H15B C15 H15C . . 109.5 ?

loop_
_geom_bond_atom_site_label_1
_geom_bond_atom_site_label_2
_geom_bond_site_symmetry_2
_geom_bond_distance
_geom_bond_publ_flag
O1 C4 . 1.353(2) ?
O1 H1 . 0.8200 ?
O2 C2 . 1.355(2) ?
O2 H2 . 0.8200 ?
O3 C7 . 1.242(2) ?
O4 C10 . 1.337(2) ?
O4 H4 . 0.8200 ?
O5 N3 . 1.232(2) ?
O6 N3 . 1.216(2) ?
O7 C11 . 1.366(3) ?
O7 C15 . 1.439(2) ?
O8 H8A . 0.855(19) ?
O8 H8B . 0.855(19) ?
O9 H9A . 0.857(9) ?
O9 H9B . 0.85(2) ?
N1 C7 . 1.352(3) ?
N1 N2 . 1.370(2) ?
N1 H1A . 0.881(10) ?
N2 C8 . 1.274(3) ?
N3 C13 . 1.455(3) ?
C1 C2 . 1.401(3) ?
C1 C6 . 1.402(3) ?
C1 C7 . 1.461(3) ?
C2 C3 . 1.381(3) ?
C3 C4 . 1.377(3) ?
C3 H3 . 0.9300 ?
C4 C5 . 1.384(3) ?
C5 C6 . 1.367(3) ?
C5 H5 . 0.9300 ?
C6 H6 . 0.9300 ?
C8 C9 . 1.447(3) ?
C8 H8 . 0.9300 ?
C9 C14 . 1.389(3) ?
C9 C10 . 1.401(3) ?
C10 C11 . 1.407(3) ?
C11 C12 . 1.368(3) ?
C12 C13 . 1.388(3) ?
C12 H12 . 0.9300 ?
C13 C14 . 1.368(3) ?
C14 H14 . 0.9300 ?
C15 H15A . 0.9600 ?
C15 H15B . 0.9600 ?
C15 H15C . 0.9600 ?

loop_
_geom_hbond_atom_site_label_D
_geom_hbond_atom_site_label_H
_geom_hbond_atom_site_label_A
_geom_hbond_site_symmetry_A
_geom_hbond_distance_DH
_geom_hbond_distance_HA
_geom_hbond_distance_DA
_geom_hbond_angle_DHA
O8 H8B O4 1_655 0.855(19) 2.39(2) 2.953(2) 124(2)
O8 H8B O7 1_655 0.855(19) 2.175(11) 3.001(3) 163(2)
O9 H9B O3 2_666 0.85(2) 2.188(11) 3.032(2) 170(3)
O9 H9A O2 1_545 0.857(9) 1.984(10) 2.840(2) 176(2)
O8 H8A O9 2_766 0.855(19) 1.932(10) 2.786(2) 176(2)
N1 H1A O5 2_556 0.881(10) 2.55(2) 3.183(3) 130(2)
N1 H1A O8 2_666 0.881(10) 2.445(18) 3.195(3) 143(2)
O4 H4 N2 . 0.82 1.85 2.569(2) 146
O2 H2 O3 . 0.82 1.80 2.526(2) 147
O1 H1 O8 1_556 0.82 1.91 2.718(2) 169
